data_4114421
loop_
_publ_author_name
'Isabel Rojo'
'Francesc Teixidor'
'Raikko Kivek\"as'
'Reijo Sillanp\"a\"a'
'Clara Vi\~nas'

_publ_contact_author
;
     Dra Clara Vi\~nas
     Institute of Material Sciences 
     Campus UAB
     E-08193 Bellaterra
     Spain
;
_publ_contact_author_email clara@icmab.es
_publ_contact_author_fax '+34 93 5805729'
_publ_contact_author_phone '+34 93 5801853'
_publ_section_title
;
 Formation of Bridging Alkene and Conjugated Dialkenes Exclusively
 Generated from Alkynes on the [3,3'-Co(1,2-C~2~B~9~H~11~)~2~]^-^
 Platform. The Unique Hydroboration Role of
 [3,3'-Co(1,2-C~2~B~9~H~11~)~2~]^-^
;
_journal_name_full 'Journal of the American Chemical Society'
_journal_page_first 14720
_journal_page_last 14721
_journal_paper_doi 10.1021/ja037279e
_journal_volume 125
_journal_year 2003
_chemical_formula_moiety 'C6 H22 B18 Co, Cs'
_chemical_formula_sum 'C6 H22 B18 Co Cs'
_chemical_formula_weight 480.66
_chemical_name_systematic
; 
 ? 
;
_space_group_IT_number 33
_symmetry_cell_setting orthorhombic
_symmetry_space_group_name_Hall 'P -2n -2ac'
_symmetry_space_group_name_H-M 'P c 21 n'
_atom_sites_solution_hydrogens geom
_atom_sites_solution_primary direct
_atom_sites_solution_secondary difmap
_audit_creation_method SHELXL-97
_cell_angle_alpha 90.00
_cell_angle_beta 90.00
_cell_angle_gamma 90.00
_cell_formula_units_Z 4
_cell_length_a 7.17310(10)
_cell_length_b 9.54050(10)
_cell_length_c 27.2413(4)
_cell_measurement_reflns_used 2446
_cell_measurement_temperature 173(2)
_cell_measurement_theta_max 27.485
_cell_measurement_theta_min 1.018
_cell_volume 1864.26(4)
_computing_cell_refinement 'HKL Scalepack (Otwinowski & Minor 1997)'
_computing_data_collection 'Collect (Nonius BV, 1997-2000)'
_computing_data_reduction
;
HKL Denzo and Scalepack (Otwinowski & Minor 1997)
;
_computing_molecular_graphics 'SHELXTL/PC (Sheldrick, 1990)'
_computing_publication_material 'SHELXL-97 (Sheldrick, 1997)'
_computing_structure_refinement 'SHELXL-97 (Sheldrick, 1997)'
_computing_structure_solution 'SHELXS-97 (Sheldrick, 1990)'
_diffrn_ambient_temperature 173(2)
_diffrn_detector_area_resol_mean 9
_diffrn_measured_fraction_theta_full 0.997
_diffrn_measured_fraction_theta_max 0.997
_diffrn_measurement_device_type KappaCCD
_diffrn_measurement_method CCD
_diffrn_radiation_monochromator graphite
_diffrn_radiation_probe x-ray
_diffrn_radiation_source 'fine-focus sealed tube'
_diffrn_radiation_type MoK\a
_diffrn_radiation_wavelength 0.71073
_diffrn_reflns_av_R_equivalents 0.0000
_diffrn_reflns_av_sigmaI/netI 0.0370
_diffrn_reflns_limit_h_max 9
_diffrn_reflns_limit_h_min -9
_diffrn_reflns_limit_k_max 12
_diffrn_reflns_limit_k_min -12
_diffrn_reflns_limit_l_max 35
_diffrn_reflns_limit_l_min -35
_diffrn_reflns_number 4063
_diffrn_reflns_theta_full 27.47
_diffrn_reflns_theta_max 27.47
_diffrn_reflns_theta_min 2.61
_diffrn_standards_decay_% <1
_exptl_absorpt_coefficient_mu 2.830
_exptl_absorpt_correction_type none
_exptl_crystal_colour red
_exptl_crystal_density_diffrn 1.713
_exptl_crystal_description plate
_exptl_crystal_F_000 920
_exptl_crystal_size_max 0.14
_exptl_crystal_size_mid 0.12
_exptl_crystal_size_min 0.06
_refine_diff_density_max 0.335
_refine_diff_density_min -0.444
_refine_diff_density_rms 0.078
_refine_ls_abs_structure_details 'Flack H D (1983), Acta Cryst. A39, 876-881'
_refine_ls_abs_structure_Flack 0.33(2)
_refine_ls_extinction_coef 0.00116(18)
_refine_ls_extinction_expression Fc^*^=kFc[1+0.001xFc^2^\l^3^/sin(2\q)]^-1/4^
_refine_ls_extinction_method SHELXL
_refine_ls_goodness_of_fit_ref 1.027
_refine_ls_hydrogen_treatment constr
_refine_ls_matrix_type full
_refine_ls_number_parameters 235
_refine_ls_number_reflns 4063
_refine_ls_number_restraints 0
_refine_ls_restrained_S_all 1.027
_refine_ls_R_factor_all 0.0410
_refine_ls_R_factor_gt 0.0297
_refine_ls_shift/su_max 0.001
_refine_ls_shift/su_mean 0.000
_refine_ls_structure_factor_coef Fsqd
_refine_ls_weighting_details 'calc w=1/[\s^2^(Fo^2^)+(0.0189P)^2^+2.1028P] where P=(Fo^2^+2Fc^2^)/3'
_refine_ls_weighting_scheme calc
_refine_ls_wR_factor_gt 0.0569
_refine_ls_wR_factor_ref 0.0603
_reflns_number_gt 3501
_reflns_number_total 4063
_reflns_threshold_expression >2sigma(I)
_cod_data_source_file ja037279esi20031014_053207.cif
_cod_data_source_block Cs[3]
_cod_database_code 4114421

loop_
_symmetry_equiv_pos_as_xyz
'x, y, z'
'-x, y+1/2, -z'
'-x+1/2, y, z+1/2'
'x+1/2, y+1/2, -z+1/2'

loop_
_atom_site_label
_atom_site_type_symbol
_atom_site_fract_x
_atom_site_fract_y
_atom_site_fract_z
_atom_site_U_iso_or_equiv
_atom_site_adp_type
_atom_site_occupancy
_atom_site_calc_flag
_atom_site_refinement_flags
Cs Cs 0.74364(3) 0.4100 0.339601(9) 0.03106(9) Uani 1 d .
Co3 Co 0.28107(5) 0.75330(7) 0.397582(17) 0.01180(10) Uani 1 d .
C1 C 0.2216(5) 0.9616(4) 0.38662(15) 0.0191(9) Uani 1 d .
H1 H 0.1628 1.0019 0.4220 0.023 Uiso 1 calc R
C2 C 0.4406(4) 0.9280(4) 0.38129(13) 0.0173(7) Uani 1 d .
H2 H 0.5387 0.9444 0.4127 0.021 Uiso 1 calc R
B4 B 0.0876(6) 0.8536(5) 0.35149(17) 0.0199(10) Uani 1 d .
H4 H -0.0589 0.8207 0.3599 0.024 Uiso 1 calc R
B5 B 0.1339(7) 1.0298(5) 0.33396(17) 0.0243(10) Uani 1 d .
H5 H 0.0194 1.1094 0.3323 0.029 Uiso 1 calc R
B6 B 0.3586(7) 1.0784(5) 0.35393(17) 0.0265(10) Uani 1 d .
H6 H 0.3938 1.1879 0.3654 0.032 Uiso 1 calc R
B7 B 0.4799(5) 0.7920(5) 0.34259(15) 0.0162(9) Uani 1 d .
H7 H 0.5998 0.7171 0.3452 0.019 Uiso 1 calc R
B8 B 0.2531(5) 0.7382(5) 0.32067(15) 0.0181(8) Uani 1 d .
B9 B 0.1562(5) 0.8921(5) 0.29069(15) 0.0220(9) Uani 1 d .
H9 H 0.0567 0.8800 0.2593 0.026 Uiso 1 calc R
B10 B 0.3217(6) 1.0309(5) 0.29177(17) 0.0233(10) Uani 1 d .
H10 H 0.3314 1.1089 0.2611 0.028 Uiso 1 calc R
B11 B 0.5206(6) 0.9695(5) 0.32439(17) 0.0221(9) Uani 1 d .
H11 H 0.6645 1.0082 0.3160 0.027 Uiso 1 calc R
B12 B 0.3993(6) 0.8544(5) 0.28511(16) 0.0217(9) Uani 1 d .
H12 H 0.4626 0.8171 0.2499 0.026 Uiso 1 calc R
C13 C 0.2296(5) 0.5799(4) 0.30438(14) 0.0207(8) Uani 1 d .
H13 H 0.2062 0.5559 0.2711 0.025 Uiso 1 calc R
C1' C 0.3761(4) 0.7182(4) 0.46774(12) 0.0152(8) Uani 1 d .
H1' H 0.4624 0.8114 0.4781 0.018 Uiso 1 calc R
C2' C 0.1525(4) 0.7287(4) 0.46496(12) 0.0164(8) Uani 1 d .
H2' H 0.0787 0.8293 0.4734 0.020 Uiso 1 calc R
B6' B 0.2480(5) 0.6433(5) 0.51522(17) 0.0196(9) Uani 1 d .
H6' H 0.2439 0.6807 0.5542 0.024 Uiso 1 calc R
B4' B 0.4628(5) 0.6029(4) 0.42635(15) 0.0147(8) Uani 1 d .
H4' H 0.6039 0.6100 0.4089 0.018 Uiso 1 calc R
B7' B 0.0634(5) 0.6219(5) 0.42096(16) 0.0193(9) Uani 1 d .
H7' H -0.0676 0.6424 0.3998 0.023 Uiso 1 calc R
B5' B 0.4436(5) 0.5594(4) 0.48955(15) 0.0153(8) Uani 1 d .
H5' H 0.5707 0.5410 0.5126 0.018 Uiso 1 calc R
B8' B 0.2600(7) 0.5324(4) 0.39387(16) 0.0174(8) Uani 1 d .
B9' B 0.3696(5) 0.4394(4) 0.44412(15) 0.0182(9) Uani 1 d .
H9' H 0.4471 0.3396 0.4369 0.022 Uiso 1 calc R
B10' B 0.2356(5) 0.4634(4) 0.49894(17) 0.0199(9) Uani 1 d .
H10' H 0.2228 0.3791 0.5274 0.024 Uiso 1 calc R
B11' B 0.0496(5) 0.5781(5) 0.48446(16) 0.0234(10) Uani 1 d .
H11' H -0.0879 0.5725 0.5038 0.028 Uiso 1 calc R
B12' B 0.1214(6) 0.4505(5) 0.44109(17) 0.0218(10) Uani 1 d .
H12' H 0.0321 0.3577 0.4320 0.026 Uiso 1 calc R
C13' C 0.2438(5) 0.4821(4) 0.33871(13) 0.0199(8) Uani 1 d .
H13' H 0.2441 0.3853 0.3305 0.024 Uiso 1 calc R

loop_
_atom_site_aniso_label
_atom_site_aniso_U_11
_atom_site_aniso_U_22
_atom_site_aniso_U_33
_atom_site_aniso_U_23
_atom_site_aniso_U_13
_atom_site_aniso_U_12
Cs 0.02898(12) 0.04269(16) 0.02152(12) -0.00940(13) 0.00151(10) 0.00274(13)
Co3 0.01178(17) 0.0113(2) 0.0123(2) 0.00099(19) -0.00028(16) 0.0010(2)
C1 0.027(2) 0.0111(18) 0.020(2) 0.0019(14) 0.0008(16) 0.0018(15)
C2 0.0204(15) 0.014(2) 0.0177(18) 0.0007(16) -0.0038(13) -0.0037(15)
B4 0.0161(19) 0.018(2) 0.026(3) 0.0042(18) 0.0000(17) 0.0045(16)
B5 0.026(2) 0.018(2) 0.029(3) 0.004(2) 0.000(2) 0.0062(19)
B6 0.037(3) 0.017(2) 0.026(3) 0.0074(19) -0.002(2) -0.004(2)
B7 0.0131(17) 0.020(2) 0.015(2) 0.0058(16) 0.0044(15) -0.0019(15)
B8 0.0173(19) 0.023(2) 0.0138(19) 0.0017(17) 0.0007(13) 0.001(2)
B9 0.0219(19) 0.028(3) 0.016(2) 0.005(2) -0.0022(16) 0.003(2)
B10 0.026(2) 0.022(3) 0.022(2) 0.0083(19) -0.0055(19) 0.0000(18)
B11 0.022(2) 0.020(2) 0.024(2) 0.0075(19) -0.0013(18) -0.0050(17)
B12 0.025(2) 0.025(2) 0.015(2) 0.0030(18) -0.0021(17) -0.0023(17)
C13 0.0226(17) 0.024(2) 0.0153(18) -0.0030(15) -0.0044(15) -0.0032(16)
C1' 0.0139(15) 0.019(2) 0.0127(17) -0.0002(13) 0.0010(13) -0.0022(13)
C2' 0.0135(14) 0.016(2) 0.0195(18) 0.0011(15) 0.0043(13) 0.0046(14)
B6' 0.0188(19) 0.021(2) 0.019(2) 0.0040(17) 0.0004(16) 0.0004(17)
B4' 0.0108(16) 0.019(2) 0.014(2) 0.0002(16) -0.0005(15) 0.0039(15)
B7' 0.0168(18) 0.021(2) 0.020(2) 0.0040(18) -0.0017(16) -0.0029(17)
B5' 0.0173(18) 0.016(2) 0.013(2) 0.0003(16) -0.0007(15) 0.0017(16)
B8' 0.0176(19) 0.014(2) 0.020(2) -0.0017(16) -0.0048(18) 0.0009(17)
B9' 0.0202(17) 0.018(2) 0.016(2) -0.0005(16) -0.0044(15) 0.0032(16)
B10' 0.0175(18) 0.020(2) 0.023(2) 0.0055(16) -0.0041(17) -0.0059(16)
B11' 0.0167(18) 0.032(3) 0.021(2) 0.010(2) 0.0025(17) -0.0023(18)
B12' 0.0210(18) 0.024(3) 0.021(2) 0.0062(17) -0.0064(16) -0.0061(16)
C13' 0.0245(18) 0.0153(18) 0.020(2) -0.0041(14) -0.0021(16) -0.0013(15)

loop_
_atom_type_symbol
_atom_type_description
_atom_type_scat_dispersion_real
_atom_type_scat_dispersion_imag
_atom_type_scat_source
C C 0.0033 0.0016 'International Tables Vol C Tables 4.2.6.8 and 6.1.1.4'
H H 0.0000 0.0000 'International Tables Vol C Tables 4.2.6.8 and 6.1.1.4'
B B 0.0013 0.0007 'International Tables Vol C Tables 4.2.6.8 and 6.1.1.4'
Co Co 0.3494 0.9721 'International Tables Vol C Tables 4.2.6.8 and 6.1.1.4'
Cs Cs -0.3680 2.1192 'International Tables Vol C Tables 4.2.6.8 and 6.1.1.4'

loop_
_geom_angle_atom_site_label_1
_geom_angle_atom_site_label_2
_geom_angle_atom_site_label_3
_geom_angle
_geom_angle_site_symmetry_1
_geom_angle_site_symmetry_3
_geom_angle_publ_flag
B4' Cs B9 124.82(9) . 4_545 ?
B4' Cs B12 149.58(10) . 4_545 ?
B9 Cs B12 28.64(10) 4_545 4_545 ?
B4' Cs C13' 50.23(8) . . ?
B9 Cs C13' 80.31(8) 4_545 . ?
B12 Cs C13' 108.94(9) 4_545 . ?
B4' Cs C13' 117.15(8) . 1_655 ?
B9 Cs C13' 99.96(8) 4_545 1_655 ?
B12 Cs C13' 73.63(9) 4_545 1_655 ?
C13' Cs C13' 158.27(12) . 1_655 ?
B4' Cs B7' 71.44(9) . 1_655 ?
B9 Cs B7' 135.09(10) 4_545 1_655 ?
B12 Cs B7' 116.27(9) 4_545 1_655 ?
C13' Cs B7' 119.97(9) . 1_655 ?
C13' Cs B7' 46.10(8) 1_655 1_655 ?
B4' Cs B10 122.94(9) . 4_545 ?
B9 Cs B10 27.62(10) 4_545 4_545 ?
B12 Cs B10 27.68(10) 4_545 4_545 ?
C13' Cs B10 94.66(9) . 4_545 ?
C13' Cs B10 77.99(9) 1_655 4_545 ?
B7' Cs B10 107.49(9) 1_655 4_545 ?
B4' Cs B12' 82.69(9) . 1_655 ?
B9 Cs B12' 145.57(9) 4_545 1_655 ?
B12 Cs B12' 117.86(10) 4_545 1_655 ?
C13' Cs B12' 132.07(9) . 1_655 ?
C13' Cs B12' 45.74(9) 1_655 1_655 ?
B7' Cs B12' 26.71(9) 1_655 1_655 ?
B10 Cs B12' 122.43(9) 4_545 1_655 ?
B4' Cs B9' 26.70(9) . . ?
B9 Cs B9' 126.77(8) 4_545 . ?
B12 Cs B9' 154.67(9) 4_545 . ?
C13' Cs B9' 47.13(8) . . ?
C13' Cs B9' 131.54(8) 1_655 . ?
B7' Cs B9' 87.20(9) 1_655 . ?
B10 Cs B9' 139.68(9) 4_545 . ?
B12' Cs B9' 87.33(9) 1_655 . ?
B4' Cs B8' 27.58(8) . . ?
B9 Cs B8' 103.27(9) 4_545 . ?
B12 Cs B8' 131.81(9) 4_545 . ?
C13' Cs B8' 23.61(8) . . ?
C13' Cs B8' 144.08(9) 1_655 . ?
B7' Cs B8' 98.96(9) 1_655 . ?
B10 Cs B8' 113.09(9) 4_545 . ?
B12' Cs B8' 108.46(9) 1_655 . ?
B9' Cs B8' 26.61(8) . . ?
C1' Co3 C2' 45.91(12) . . ?
C1' Co3 C1 111.19(15) . . ?
C2' Co3 C1 98.42(15) . . ?
C1' Co3 B4' 48.19(14) . . ?
C2' Co3 B4' 82.37(14) . . ?
C1 Co3 B4' 147.96(16) . . ?
C1' Co3 B7' 82.38(15) . . ?
C2' Co3 B7' 48.06(15) . . ?
C1 Co3 B7' 117.83(16) . . ?
B4' Co3 B7' 86.58(16) . . ?
C1' Co3 B4 148.00(16) . . ?
C2' Co3 B4 106.72(15) . . ?
C1 Co3 B4 48.36(17) . . ?
B4' Co3 B4 161.43(17) . . ?
B7' Co3 B4 87.84(16) . . ?
C1' Co3 B7 117.78(14) . . ?
C2' Co3 B7 162.87(14) . . ?
C1 Co3 B7 82.37(17) . . ?
B4' Co3 B7 87.97(15) . . ?
B7' Co3 B7 145.64(17) . . ?
B4 Co3 B7 86.69(17) . . ?
C1' Co3 B8' 84.61(15) . . ?
C2' Co3 B8' 84.11(16) . . ?
C1 Co3 B8' 160.38(15) . . ?
B4' Co3 B8' 51.60(16) . . ?
B7' Co3 B8' 50.73(17) . . ?
B4 Co3 B8' 112.21(18) . . ?
B7 Co3 B8' 100.93(18) . . ?
C1' Co3 B8 160.63(14) . . ?
C2' Co3 B8 146.27(13) . . ?
C1 Co3 B8 84.36(17) . . ?
B4' Co3 B8 112.63(16) . . ?
B7' Co3 B8 100.94(16) . . ?
B4 Co3 B8 51.32(17) . . ?
B7 Co3 B8 50.84(15) . . ?
B8' Co3 B8 82.99(17) . . ?
C1' Co3 C2 98.46(13) . . ?
C2' Co3 C2 121.90(14) . . ?
C1 Co3 C2 45.95(14) . . ?
B4' Co3 C2 106.75(14) . . ?
B7' Co3 C2 162.98(15) . . ?
B4 Co3 C2 82.54(16) . . ?
B7 Co3 C2 47.95(15) . . ?
B8' Co3 C2 146.25(16) . . ?
B8 Co3 C2 83.94(15) . . ?
C2 C1 B5 111.2(3) . . ?
C2 C1 B4 112.3(3) . . ?
B5 C1 B4 63.1(3) . . ?
C2 C1 B6 61.8(3) . . ?
B5 C1 B6 61.9(3) . . ?
B4 C1 B6 114.9(3) . . ?
C2 C1 Co3 67.53(19) . . ?
B5 C1 Co3 124.8(3) . . ?
B4 C1 Co3 67.29(19) . . ?
B6 C1 Co3 125.4(3) . . ?
C2 C1 H1 120.9 . . ?
B5 C1 H1 117.2 . . ?
B4 C1 H1 118.6 . . ?
B6 C1 H1 115.8 . . ?
Co3 C1 H1 106.6 . . ?
C1 C2 B11 111.4(3) . . ?
C1 C2 B6 62.6(2) . . ?
B11 C2 B6 61.7(2) . . ?
C1 C2 B7 111.8(3) . . ?
B11 C2 B7 63.6(2) . . ?
B6 C2 B7 115.2(3) . . ?
C1 C2 Co3 66.52(18) . . ?
B11 C2 Co3 124.7(2) . . ?
B6 C2 Co3 125.1(2) . . ?
B7 C2 Co3 67.01(17) . . ?
C1 C2 H2 121.1 . . ?
B11 C2 H2 116.9 . . ?
B6 C2 H2 115.4 . . ?
B7 C2 H2 118.6 . . ?
Co3 C2 H2 107.2 . . ?
C1 B4 B9 104.1(3) . . ?
C1 B4 B8 104.9(3) . . ?
B9 B4 B8 60.8(2) . . ?
C1 B4 B5 58.3(2) . . ?
B9 B4 B5 60.0(3) . . ?
B8 B4 B5 109.0(3) . . ?
C1 B4 Co3 64.36(19) . . ?
B9 B4 Co3 118.1(3) . . ?
B8 B4 Co3 64.56(18) . . ?
B5 B4 Co3 117.9(3) . . ?
C1 B4 H4 125.8 . . ?
B9 B4 H4 120.7 . . ?
B8 B4 H4 122.4 . . ?
B5 B4 H4 119.6 . . ?
Co3 B4 H4 111.7 . . ?
C1 B5 B6 60.1(2) . . ?
C1 B5 B10 105.6(3) . . ?
B6 B5 B10 60.2(3) . . ?
C1 B5 B9 104.2(3) . . ?
B6 B5 B9 108.5(3) . . ?
B10 B5 B9 60.3(3) . . ?
C1 B5 B4 58.6(2) . . ?
B6 B5 B4 109.7(3) . . ?
B10 B5 B4 108.8(3) . . ?
B9 B5 B4 59.7(3) . . ?
C1 B5 H5 124.5 . . ?
B6 B5 H5 120.3 . . ?
B10 B5 H5 121.8 . . ?
B9 B5 H5 122.8 . . ?
B4 B5 H5 121.0 . . ?
C2 B6 C1 55.6(2) . . ?
C2 B6 B11 58.6(2) . . ?
C1 B6 B11 103.3(3) . . ?
C2 B6 B5 103.1(3) . . ?
C1 B6 B5 58.1(2) . . ?
B11 B6 B5 108.0(3) . . ?
C2 B6 B10 104.6(3) . . ?
C1 B6 B10 104.0(3) . . ?
B11 B6 B10 60.6(3) . . ?
B5 B6 B10 60.1(3) . . ?
C2 B6 H6 125.4 . . ?
C1 B6 H6 125.8 . . ?
B11 B6 H6 122.1 . . ?
B5 B6 H6 122.6 . . ?
B10 B6 H6 122.6 . . ?
C2 B7 B12 103.8(3) . . ?
C2 B7 B8 105.8(3) . . ?
B12 B7 B8 60.6(2) . . ?
C2 B7 B11 58.4(2) . . ?
B12 B7 B11 59.4(2) . . ?
B8 B7 B11 108.9(3) . . ?
C2 B7 Co3 65.04(17) . . ?
B12 B7 Co3 117.9(2) . . ?
B8 B7 Co3 64.82(17) . . ?
B11 B7 Co3 118.4(3) . . ?
C2 B7 H7 125.2 . . ?
B12 B7 H7 121.4 . . ?
B8 B7 H7 122.0 . . ?
B11 B7 H7 119.8 . . ?
Co3 B7 H7 111.3 . . ?
C13 B8 B12 119.8(3) . . ?
C13 B8 B9 127.1(3) . . ?
B12 B8 B9 59.1(2) . . ?
C13 B8 B4 129.5(3) . . ?
B12 B8 B4 104.7(3) . . ?
B9 B8 B4 58.0(2) . . ?
C13 B8 B7 117.3(3) . . ?
B12 B8 B7 58.7(2) . . ?
B9 B8 B7 105.3(3) . . ?
B4 B8 B7 105.2(3) . . ?
C13 B8 Co3 110.7(3) . . ?
B12 B8 Co3 115.8(2) . . ?
B9 B8 Co3 115.3(3) . . ?
B4 B8 Co3 64.12(19) . . ?
B7 B8 Co3 64.35(17) . . ?
B4 B9 B5 60.3(3) . . ?
B4 B9 B8 61.1(2) . . ?
B5 B9 B8 109.5(3) . . ?
B4 B9 B12 108.0(3) . . ?
B5 B9 B12 107.1(3) . . ?
B8 B9 B12 60.2(2) . . ?
B4 B9 B10 109.0(3) . . ?
B5 B9 B10 59.8(3) . . ?
B8 B9 B10 109.8(3) . . ?
B12 B9 B10 60.0(2) . . ?
B4 B9 Cs 168.7(3) . 4_455 ?
B5 B9 Cs 129.4(3) . 4_455 ?
B8 B9 Cs 114.4(2) . 4_455 ?
B12 B9 Cs 75.90(18) . 4_455 ?
B10 B9 Cs 82.3(2) . 4_455 ?
B4 B9 H9 121.1 . . ?
B5 B9 H9 121.8 . . ?
B8 B9 H9 120.2 . . ?
B12 B9 H9 122.4 . . ?
B10 B9 H9 121.0 . . ?
Cs B9 H9 50.6 4_455 . ?
B5 B10 B6 59.7(3) . . ?
B5 B10 B11 106.5(3) . . ?
B6 B10 B11 59.2(3) . . ?
B5 B10 B9 59.9(2) . . ?
B6 B10 B9 107.8(3) . . ?
B11 B10 B9 107.3(3) . . ?
B5 B10 B12 107.3(3) . . ?
B6 B10 B12 107.0(3) . . ?
B11 B10 B12 59.3(2) . . ?
B9 B10 B12 60.2(3) . . ?
B5 B10 Cs 119.8(2) . 4_455 ?
B6 B10 Cs 177.1(3) . 4_455 ?
B11 B10 Cs 119.2(3) . 4_455 ?
B9 B10 Cs 70.13(19) . 4_455 ?
B12 B10 Cs 70.3(2) . 4_455 ?
B5 B10 H10 122.3 . . ?
B6 B10 H10 122.2 . . ?
B11 B10 H10 122.7 . . ?
B9 B10 H10 121.6 . . ?
B12 B10 H10 122.2 . . ?
Cs B10 H10 60.6 4_455 . ?
C2 B11 B6 59.7(2) . . ?
C2 B11 B10 105.2(3) . . ?
B6 B11 B10 60.2(3) . . ?
C2 B11 B12 104.0(3) . . ?
B6 B11 B12 108.7(3) . . ?
B10 B11 B12 60.4(3) . . ?
C2 B11 B7 58.1(2) . . ?
B6 B11 B7 109.0(3) . . ?
B10 B11 B7 108.7(3) . . ?
B12 B11 B7 59.9(2) . . ?
C2 B11 H11 125.0 . . ?
B6 B11 H11 120.5 . . ?
B10 B11 H11 121.9 . . ?
B12 B11 H11 122.5 . . ?
B7 B11 H11 121.3 . . ?
B7 B12 B8 60.7(2) . . ?
B7 B12 B9 108.1(3) . . ?
B8 B12 B9 60.8(2) . . ?
B7 B12 B11 60.8(2) . . ?
B8 B12 B11 110.1(3) . . ?
B9 B12 B11 107.7(3) . . ?
B7 B12 B10 109.2(3) . . ?
B8 B12 B10 110.1(3) . . ?
B9 B12 B10 59.8(3) . . ?
B11 B12 B10 60.2(2) . . ?
B7 B12 Cs 168.7(3) . 4_455 ?
B8 B12 Cs 114.5(2) . 4_455 ?
B9 B12 Cs 75.46(18) . 4_455 ?
B11 B12 Cs 129.1(2) . 4_455 ?
B10 B12 Cs 82.0(2) . 4_455 ?
B7 B12 H12 121.2 . . ?
B8 B12 H12 120.0 . . ?
B9 B12 H12 122.2 . . ?
B11 B12 H12 121.2 . . ?
B10 B12 H12 120.9 . . ?
Cs B12 H12 50.7 4_455 . ?
C13' C13 B8 117.8(3) . . y
C13' C13 H13 121.1 . . ?
B8 C13 H13 121.1 . . ?
C2' C1' B5' 110.9(3) . . ?
C2' C1' B4' 112.0(3) . . ?
B5' C1' B4' 63.2(2) . . ?
C2' C1' B6' 62.2(2) . . ?
B5' C1' B6' 61.6(2) . . ?
B4' C1' B6' 115.0(3) . . ?
C2' C1' Co3 67.41(16) . . ?
B5' C1' Co3 124.4(2) . . ?
B4' C1' Co3 66.96(18) . . ?
B6' C1' Co3 125.6(2) . . ?
C2' C1' H1' 120.9 . . ?
B5' C1' H1' 117.5 . . ?
B4' C1' H1' 118.7 . . ?
B6' C1' H1' 115.5 . . ?
Co3 C1' H1' 106.8 . . ?
C1' C2' B11' 111.5(3) . . ?
C1' C2' B7' 111.8(3) . . ?
B11' C2' B7' 63.3(2) . . ?
C1' C2' B6' 62.6(2) . . ?
B11' C2' B6' 61.8(2) . . ?
B7' C2' B6' 115.1(3) . . ?
C1' C2' Co3 66.68(16) . . ?
B11' C2' Co3 124.5(3) . . ?
B7' C2' Co3 67.00(18) . . ?
B6' C2' Co3 125.3(2) . . ?
C1' C2' H2' 121.0 . . ?
B11' C2' H2' 117.1 . . ?
B7' C2' H2' 118.7 . . ?
B6' C2' H2' 115.3 . . ?
Co3 C2' H2' 107.2 . . ?
B5' B6' B11' 107.1(3) . . ?
B5' B6' C2' 102.4(3) . . ?
B11' B6' C2' 58.1(2) . . ?
B5' B6' C1' 58.0(2) . . ?
B11' B6' C1' 102.6(3) . . ?
C2' B6' C1' 55.2(2) . . ?
B5' B6' B10' 60.1(2) . . ?
B11' B6' B10' 60.0(2) . . ?
C2' B6' B10' 103.7(3) . . ?
C1' B6' B10' 103.8(3) . . ?
B5' B6' H6' 122.8 . . ?
B11' B6' H6' 122.8 . . ?
C2' B6' H6' 126.0 . . ?
C1' B6' H6' 126.0 . . ?
B10' B6' H6' 122.9 . . ?
C1' B4' B9' 104.6(3) . . ?
C1' B4' B5' 58.5(2) . . ?
B9' B4' B5' 59.9(2) . . ?
C1' B4' B8' 105.6(2) . . ?
B9' B4' B8' 60.4(2) . . ?
B5' B4' B8' 108.7(3) . . ?
C1' B4' Co3 64.84(17) . . ?
B9' B4' Co3 118.2(2) . . ?
B5' B4' Co3 118.4(2) . . ?
B8' B4' Co3 64.90(17) . . ?
C1' B4' Cs 166.4(2) . . ?
B9' B4' Cs 86.6(2) . . ?
B5' B4' Cs 124.0(2) . . ?
B8' B4' Cs 86.5(2) . . ?
Co3 B4' Cs 116.90(15) . . ?
C1' B4' H4' 125.1 . . ?
B9' B4' H4' 120.8 . . ?
B5' B4' H4' 119.7 . . ?
B8' B4' H4' 122.4 . . ?
Co3 B4' H4' 111.3 . . ?
Cs B4' H4' 41.3 . . ?
C2' B7' B12' 104.3(3) . . ?
C2' B7' B11' 58.4(2) . . ?
B12' B7' B11' 59.8(3) . . ?
C2' B7' B8' 106.2(3) . . ?
B12' B7' B8' 60.5(2) . . ?
B11' B7' B8' 109.2(3) . . ?
C2' B7' Co3 64.94(17) . . ?
B12' B7' Co3 118.0(2) . . ?
B11' B7' Co3 118.4(3) . . ?
B8' B7' Co3 65.06(19) . . ?
C2' B7' Cs 164.6(2) . 1_455 ?
B12' B7' Cs 80.2(2) . 1_455 ?
B11' B7' Cs 114.2(2) . 1_455 ?
B8' B7' Cs 88.9(2) . 1_455 ?
Co3 B7' Cs 126.36(17) . 1_455 ?
C2' B7' H7' 125.1 . . ?
B12' B7' H7' 121.1 . . ?
B11' B7' H7' 119.6 . . ?
B8' B7' H7' 121.9 . . ?
Co3 B7' H7' 111.3 . . ?
Cs B7' H7' 44.1 1_455 . ?
C1' B5' B6' 60.4(2) . . ?
C1' B5' B9' 104.3(3) . . ?
B6' B5' B9' 109.5(3) . . ?
C1' B5' B4' 58.3(2) . . ?
B6' B5' B4' 109.9(3) . . ?
B9' B5' B4' 59.7(2) . . ?
C1' B5' B10' 105.8(3) . . ?
B6' B5' B10' 60.4(2) . . ?
B9' B5' B10' 60.8(2) . . ?
B4' B5' B10' 109.0(3) . . ?
C1' B5' H5' 124.6 . . ?
B6' B5' H5' 119.9 . . ?
B9' B5' H5' 122.3 . . ?
B4' B5' H5' 121.1 . . ?
B10' B5' H5' 121.6 . . ?
C13' B8' B12' 120.4(3) . . ?
C13' B8' B9' 127.0(3) . . ?
B12' B8' B9' 59.2(2) . . ?
C13' B8' B7' 118.3(3) . . ?
B12' B8' B7' 58.9(2) . . ?
B9' B8' B7' 105.2(3) . . ?
C13' B8' B4' 129.0(3) . . ?
B12' B8' B4' 104.6(3) . . ?
B9' B8' B4' 58.0(2) . . ?
B7' B8' B4' 104.4(3) . . ?
C13' B8' Co3 110.7(3) . . ?
B12' B8' Co3 115.9(3) . . ?
B9' B8' Co3 114.9(2) . . ?
B7' B8' Co3 64.22(18) . . ?
B4' B8' Co3 63.50(18) . . ?
C13' B8' Cs 67.6(2) . . ?
B12' B8' Cs 128.6(2) . . ?
B9' B8' Cs 75.91(19) . . ?
B7' B8' Cs 168.2(2) . . ?
B4' B8' Cs 65.89(18) . . ?
Co3 B8' Cs 104.47(16) . . ?
B4' B9' B5' 60.4(2) . . ?
B4' B9' B12' 108.2(3) . . ?
B5' B9' B12' 107.1(3) . . ?
B4' B9' B10' 108.6(3) . . ?
B5' B9' B10' 59.7(2) . . ?
B12' B9' B10' 59.7(2) . . ?
B4' B9' B8' 61.6(2) . . ?
B5' B9' B8' 110.0(3) . . ?
B12' B9' B8' 60.2(2) . . ?
B10' B9' B8' 109.5(3) . . ?
B4' B9' Cs 66.74(17) . . ?
B5' B9' Cs 110.4(2) . . ?
B12' B9' Cs 130.7(2) . . ?
B10' B9' Cs 169.0(2) . . ?
B8' B9' Cs 77.5(2) . . ?
B4' B9' H9' 121.0 . . ?
B5' B9' H9' 121.7 . . ?
B12' B9' H9' 122.5 . . ?
B10' B9' H9' 121.5 . . ?
B8' B9' H9' 119.9 . . ?
Cs B9' H9' 58.1 . . ?
B6' B10' B12' 108.1(3) . . ?
B6' B10' B9' 107.8(3) . . ?
B12' B10' B9' 60.0(2) . . ?
B6' B10' B5' 59.5(2) . . ?
B12' B10' B5' 107.2(3) . . ?
B9' B10' B5' 59.5(2) . . ?
B6' B10' B11' 59.7(2) . . ?
B12' B10' B11' 59.9(2) . . ?
B9' B10' B11' 107.3(3) . . ?
B5' B10' B11' 106.4(3) . . ?
B6' B10' H10' 121.7 . . ?
B12' B10' H10' 121.7 . . ?
B9' B10' H10' 121.9 . . ?
B5' B10' H10' 122.7 . . ?
B11' B10' H10' 122.4 . . ?
C2' B11' B6' 60.0(2) . . ?
C2' B11' B7' 58.3(2) . . ?
B6' B11' B7' 109.5(3) . . ?
C2' B11' B12' 104.2(3) . . ?
B6' B11' B12' 108.9(3) . . ?
B7' B11' B12' 59.9(2) . . ?
C2' B11' B10' 105.4(3) . . ?
B6' B11' B10' 60.3(2) . . ?
B7' B11' B10' 108.6(3) . . ?
B12' B11' B10' 60.3(2) . . ?
C2' B11' H11' 124.7 . . ?
B6' B11' H11' 120.2 . . ?
B7' B11' H11' 121.2 . . ?
B12' B11' H11' 122.5 . . ?
B10' B11' H11' 122.0 . . ?
B7' B12' B10' 108.5(3) . . ?
B7' B12' B9' 107.6(3) . . ?
B10' B12' B9' 60.3(2) . . ?
B7' B12' B11' 60.3(2) . . ?
B10' B12' B11' 59.7(2) . . ?
B9' B12' B11' 107.4(3) . . ?
B7' B12' B8' 60.6(2) . . ?
B10' B12' B8' 110.3(3) . . ?
B9' B12' B8' 60.6(2) . . ?
B11' B12' B8' 109.7(3) . . ?
B7' B12' Cs 73.07(19) . 1_455 ?
B10' B12' Cs 163.0(2) . 1_455 ?
B9' B12' Cs 136.2(2) . 1_455 ?
B11' B12' Cs 109.9(2) . 1_455 ?
B8' B12' Cs 85.4(2) . 1_455 ?
B7' B12' H12' 121.7 . . ?
B10' B12' H12' 120.9 . . ?
B9' B12' H12' 122.2 . . ?
B11' B12' H12' 121.6 . . ?
B8' B12' H12' 119.9 . . ?
Cs B12' H12' 50.6 1_455 . ?
C13 C13' B8' 117.6(3) . . y
C13 C13' Cs 102.3(2) . . ?
B8' C13' Cs 88.8(2) . . ?
C13 C13' Cs 93.6(2) . 1_455 ?
B8' C13' Cs 97.1(2) . 1_455 ?
Cs C13' Cs 158.27(12) . 1_455 ?
C13 C13' H13' 121.2 . . ?
B8' C13' H13' 121.2 . . ?
Cs C13' H13' 79.4 . . ?
Cs C13' H13' 79.7 1_455 . ?

loop_
_geom_bond_atom_site_label_1
_geom_bond_atom_site_label_2
_geom_bond_distance
_geom_bond_site_symmetry_2
_geom_bond_publ_flag
Cs B4' 3.610(4) . ?
Cs B9 3.608(4) 4_545 ?
Cs B12 3.615(4) 4_545 ?
Cs C13' 3.651(3) . ?
Cs C13' 3.653(3) 1_655 ?
Cs B7' 3.776(4) 1_655 ?
Cs B10 3.802(5) 4_545 ?
Cs B12' 3.890(4) 1_655 ?
Cs B9' 3.922(4) . ?
Cs B8' 3.948(5) . ?
Co3 C1' 2.056(3) . y
Co3 C2' 2.068(3) . y
Co3 C1 2.054(4) . y
Co3 B4' 2.091(4) . y
Co3 B7' 2.101(4) . y
Co3 B4 2.102(4) . y
Co3 B7 2.101(4) . y
Co3 B8' 2.116(4) . y
Co3 B8 2.110(4) . y
Co3 C2 2.069(4) . y
C1 C2 1.610(5) . y
C1 B5 1.696(6) . ?
C1 B4 1.703(6) . ?
C1 B6 1.732(6) . ?
C1 H1 1.1200 . ?
C2 B11 1.700(6) . ?
C2 B6 1.720(6) . ?
C2 B7 1.695(5) . ?
C2 H2 1.1200 . ?
B4 B9 1.767(6) . ?
B4 B8 1.824(6) . ?
B4 B5 1.779(7) . ?
B4 H4 1.1200 . ?
B5 B6 1.763(7) . ?
B5 B10 1.771(7) . ?
B5 B9 1.772(7) . ?
B5 H5 1.1200 . ?
B6 B11 1.754(7) . ?
B6 B10 1.772(7) . ?
B6 H6 1.1200 . ?
B7 B12 1.772(6) . ?
B7 B8 1.808(5) . ?
B7 B11 1.788(6) . ?
B7 H7 1.1200 . ?
B8 C13 1.583(6) . ?
B8 B12 1.807(6) . ?
B8 B9 1.818(6) . ?
B9 B12 1.787(6) . ?
B9 B10 1.779(6) . ?
B9 Cs 3.608(4) 4_455 ?
B9 H9 1.1200 . ?
B10 B11 1.780(6) . ?
B10 B12 1.783(6) . ?
B10 Cs 3.802(5) 4_455 ?
B10 H10 1.1200 . ?
B11 B12 1.763(6) . ?
B11 H11 1.1200 . ?
B12 Cs 3.615(4) 4_455 ?
B12 H12 1.1200 . ?
C13 C13' 1.325(5) . y
C13 H13 0.9500 . ?
C1' C2' 1.608(4) . y
C1' B5' 1.698(5) . ?
C1' B4' 1.693(5) . ?
C1' B6' 1.740(5) . ?
C1' H1' 1.1200 . ?
C2' B11' 1.700(6) . ?
C2' B7' 1.698(5) . ?
C2' B6' 1.734(5) . ?
C2' H2' 1.1200 . ?
B6' B5' 1.760(6) . ?
B6' B11' 1.765(6) . ?
B6' B10' 1.775(6) . ?
B6' H6' 1.1200 . ?
B4' B9' 1.765(6) . ?
B4' B5' 1.776(6) . ?
B4' B8' 1.831(6) . ?
B4' H4' 1.1200 . ?
B7' B12' 1.774(6) . ?
B7' B11' 1.782(6) . ?
B7' B8' 1.806(6) . ?
B7' Cs 3.776(4) 1_455 ?
B7' H7' 1.1200 . ?
B5' B9' 1.768(6) . ?
B5' B10' 1.770(5) . ?
B5' H5' 1.1200 . ?
B8' C13' 1.582(5) . ?
B8' B12' 1.804(6) . ?
B8' B9' 1.811(6) . ?
B9' B12' 1.786(6) . ?
B9' B10' 1.791(6) . ?
B9' H9' 1.1200 . ?
B10' B12' 1.780(6) . ?
B10' B11' 1.770(6) . ?
B10' H10' 1.1200 . ?
B11' B12' 1.773(7) . ?
B11' H11' 1.1200 . ?
B12' Cs 3.890(4) 1_455 ?
B12' H12' 1.1200 . ?
C13' Cs 3.653(3) 1_455 ?
C13' H13' 0.9500 . ?

loop_
_geom_torsion_atom_site_label_1
_geom_torsion_atom_site_label_2
_geom_torsion_atom_site_label_3
_geom_torsion_atom_site_label_4
_geom_torsion
B8 C13 C13' B8' 6.8(5)
